data_4510629
loop_
_publ_author_name
'Yang, Lei'
'Ma, Xiang'
'Ma, Pengtao'
'Hua, Jiai'
'Niu, Jingyang'

_publ_section_title
;
 A Series of Arsenotungstates Based on the [HAs2W8O31]7--Building Block:
 Syntheses by Control of the Reaction Process
;
_journal_issue 7
_journal_name_full 'Crystal Growth &amp; Design'
_journal_page_first 2982
_journal_paper_doi 10.1021/cg4004033
_journal_volume 13
_journal_year 2013
_chemical_formula_sum 'C13 H91 As2 Cl1.5 N13 Na0.5 Ni3 O74 W17'
_chemical_formula_weight 5130.08
_chemical_name_systematic
; 
 ? 
;
_space_group_IT_number 2
_symmetry_cell_setting triclinic
_symmetry_space_group_name_Hall '-P 1'
_symmetry_space_group_name_H-M 'P -1'
_atom_sites_solution_hydrogens geom
_atom_sites_solution_primary direct
_atom_sites_solution_secondary difmap
_audit_creation_method SHELXL-97
_cell_angle_alpha 73.312(2)
_cell_angle_beta 74.903(2)
_cell_angle_gamma 80.820(2)
_cell_formula_units_Z 2
_cell_length_a 13.2557(14)
_cell_length_b 17.1985(19)
_cell_length_c 22.291(2)
_cell_measurement_reflns_used 776
_cell_measurement_temperature 293(2)
_cell_measurement_theta_max 22.70
_cell_measurement_theta_min 2.48
_cell_volume 4680.0(8)
_computing_cell_refinement 'Bruker SMART'
_computing_data_collection 'Bruker SMART'
_computing_data_reduction 'Bruker SAINT'
_computing_molecular_graphics 'Bruker SHELXTL'
_computing_publication_material 'Bruker SHELXTL'
_computing_structure_refinement 'SHELXL-97 (Sheldrick, 1997)'
_computing_structure_solution 'SHELXS-97 (Sheldrick, 1990)'
_diffrn_ambient_temperature 293(2)
_diffrn_measured_fraction_theta_full 0.992
_diffrn_measured_fraction_theta_max 0.992
_diffrn_measurement_device_type 'CCD area detector'
_diffrn_measurement_method 'phi and omega scans'
_diffrn_radiation_monochromator graphite
_diffrn_radiation_source 'fine-focus sealed tube'
_diffrn_radiation_type MoK\a
_diffrn_radiation_wavelength 0.71073
_diffrn_reflns_av_R_equivalents 0.0460
_diffrn_reflns_av_sigmaI/netI 0.0895
_diffrn_reflns_limit_h_max 15
_diffrn_reflns_limit_h_min -12
_diffrn_reflns_limit_k_max 20
_diffrn_reflns_limit_k_min -19
_diffrn_reflns_limit_l_max 26
_diffrn_reflns_limit_l_min -25
_diffrn_reflns_number 23995
_diffrn_reflns_theta_full 25.00
_diffrn_reflns_theta_max 25.00
_diffrn_reflns_theta_min 1.93
_exptl_absorpt_coefficient_mu 22.235
_exptl_absorpt_correction_T_max 0.1251
_exptl_absorpt_correction_T_min 0.0396
_exptl_absorpt_correction_type multi-scan
_exptl_absorpt_process_details SADABS
_exptl_crystal_colour yellow
_exptl_crystal_density_diffrn 3.645
_exptl_crystal_density_method 'not measured'
_exptl_crystal_description block
_exptl_crystal_F_000 4596
_exptl_crystal_size_max 0.41
_exptl_crystal_size_mid 0.21
_exptl_crystal_size_min 0.16
_refine_diff_density_max 2.727
_refine_diff_density_min -3.810
_refine_diff_density_rms 0.439
_refine_ls_extinction_method none
_refine_ls_goodness_of_fit_ref 1.052
_refine_ls_hydrogen_treatment constr
_refine_ls_matrix_type full
_refine_ls_number_parameters 1200
_refine_ls_number_reflns 16370
_refine_ls_number_restraints 196
_refine_ls_restrained_S_all 1.049
_refine_ls_R_factor_all 0.0770
_refine_ls_R_factor_gt 0.0512
_refine_ls_shift/su_max 0.001
_refine_ls_shift/su_mean 0.000
_refine_ls_structure_factor_coef Fsqd
_refine_ls_weighting_details 'calc w=1/[\s^2^(Fo^2^)+(0.0465P)^2^+0.0000P] where P=(Fo^2^+2Fc^2^)/3'
_refine_ls_weighting_scheme calc
_refine_ls_wR_factor_gt 0.1219
_refine_ls_wR_factor_ref 0.1312
_reflns_number_gt 11866
_reflns_number_total 16370
_reflns_threshold_expression >2sigma(I)
_cod_data_source_file cg4004033_si_002.cif
_cod_data_source_block 2
_cod_depositor_comments
;
The following automatic conversions were performed:

'_symmetry_cell_setting' value 'Triclinic' changed to 'triclinic'
according to
/usr/data/users/saulius/automatic-downloads/retrospective/ACS/lib/dictionaries/cif_core.dic
dictionary named 'cif_core.dic' version 2.4.2 from
2011-04-26.

'_exptl_absorpt_correction_type' value 'Multi-scan'
changed to 'multi-scan' according to
/usr/data/users/saulius/automatic-downloads/retrospective/ACS/lib/dictionaries/cif_core.dic
dictionary named 'cif_core.dic' version 2.4.2 from 2011-04-26.

Automatic conversion script
Id: cif_fix_values 2281 2013-09-26 08:29:07Z andrius 
;
_cod_original_sg_symbol_H-M P-1
_cod_original_formula_sum 'C13 H91 As2 Cl1.50 N13 Na0.50 Ni3 O74 W17'
_cod_database_code 4510629

loop_
_symmetry_equiv_pos_as_xyz
'x, y, z'
'-x, -y, -z'

loop_
_atom_site_label
_atom_site_type_symbol
_atom_site_fract_x
_atom_site_fract_y
_atom_site_fract_z
_atom_site_U_iso_or_equiv
_atom_site_adp_type
_atom_site_occupancy
_atom_site_symmetry_multiplicity
_atom_site_calc_flag
_atom_site_refinement_flags
W1 W 0.32129(5) 0.19022(4) 0.25593(3) 0.01720(16) Uani 1 1 d .
W2 W 0.23127(5) 0.24295(4) 0.39778(3) 0.01486(16) Uani 1 1 d .
W3 W 0.13129(5) 0.08295(4) 0.37420(3) 0.01431(16) Uani 1 1 d .
W4 W -0.03662(5) 0.34406(4) 0.43630(3) 0.01326(16) Uani 1 1 d .
W5 W -0.14004(5) 0.18576(4) 0.41347(3) 0.01436(16) Uani 1 1 d .
W6 W -0.19346(5) 0.38475(4) 0.32921(3) 0.01430(16) Uani 1 1 d .
W7 W -0.09677(6) 0.32658(4) 0.17624(3) 0.01548(16) Uani 1 1 d .
W8 W -0.04293(6) 0.12686(4) 0.25815(3) 0.01523(16) Uani 1 1 d .
W9 W 0.15048(6) 0.23216(4) 0.14179(3) 0.01659(16) Uani 1 1 d .
W10 W 0.29166(6) 0.59811(4) 0.33024(3) 0.01795(17) Uani 1 1 d .
W11 W 0.34473(6) 0.74887(4) 0.19358(4) 0.01964(17) Uani 1 1 d .
W12 W 0.38011(5) 0.54903(4) 0.18717(4) 0.01845(17) Uani 1 1 d .
W13 W 0.17250(6) 0.79324(4) 0.07679(4) 0.02219(18) Uani 1 1 d .
W14 W 0.20605(6) 0.59285(4) 0.07151(3) 0.01913(17) Uani 1 1 d .
W15 W -0.03769(6) 0.68483(4) 0.10700(4) 0.02069(18) Uani 1 1 d .
W16 W -0.05495(6) 0.82342(5) 0.21116(4) 0.02572(19) Uani 1 1 d .
W17 W 0.10224(6) 0.78330(5) 0.31584(4) 0.02177(18) Uani 1 1 d .
As1 As 0.06709(12) 0.29553(10) 0.28588(8) 0.0099(3) Uani 1 1 d .
As2 As 0.11549(13) 0.63637(10) 0.22668(8) 0.0118(4) Uani 1 1 d .
Ni1 Ni 0.25102(17) 0.39978(13) 0.17205(10) 0.0162(5) Uani 1 1 d .
Ni2 Ni 0.16591(16) 0.44864(12) 0.30606(10) 0.0138(5) Uani 1 1 d .
Ni3 Ni 0.01804(16) 0.48740(12) 0.20482(10) 0.0141(5) Uani 1 1 d .
Cl1 Cl 0.6013(5) 0.5755(5) 0.4207(4) 0.075(2) Uani 1 1 d .
Cl2 Cl 0.5899(8) 0.8438(7) 0.3979(7) 0.054(3) Uani 0.50 1 d P
Na1 Na 0.8980(13) 0.6832(9) 0.3498(7) 0.035(4) Uani 0.50 1 d P
O1 O 0.4428(10) 0.1496(8) 0.2239(6) 0.030(3) Uani 1 1 d .
O2 O 0.2971(10) 0.2336(7) 0.4568(6) 0.027(3) Uani 1 1 d .
O3 O 0.1330(9) -0.0174(7) 0.4161(6) 0.024(3) Uani 1 1 d .
O4 O -0.0601(9) 0.3696(8) 0.5072(5) 0.025(3) Uani 1 1 d .
O5 O -0.2239(9) 0.1182(7) 0.4663(6) 0.023(3) Uani 1 1 d .
O6 O -0.3175(9) 0.4341(7) 0.3323(6) 0.023(3) Uani 1 1 d U
O7 O -0.1900(10) 0.3591(8) 0.1308(6) 0.030(3) Uani 1 1 d .
O8 O -0.0951(10) 0.0411(7) 0.2623(6) 0.027(3) Uani 1 1 d .
O9 O 0.2169(10) 0.2062(8) 0.0725(6) 0.030(3) Uani 1 1 d .
O10 O 0.3246(9) 0.2959(7) 0.2205(5) 0.021(3) Uani 1 1 d .
O11 O 0.2413(9) 0.3458(7) 0.3515(6) 0.021(3) Uani 1 1 d .
O12 O 0.0387(8) 0.4208(7) 0.3811(5) 0.018(3) Uani 1 1 d .
O13 O -0.1087(9) 0.4578(6) 0.2797(5) 0.016(3) Uani 1 1 d .
O14 O -0.0328(9) 0.4156(7) 0.1637(5) 0.016(3) Uani 1 1 d U
O15 O 0.1916(9) 0.3270(7) 0.1340(6) 0.022(3) Uani 1 1 d .
O16 O -0.0051(9) 0.1274(7) 0.4134(5) 0.017(3) Uani 1 1 d U
O17 O -0.1657(8) 0.3925(7) 0.4084(5) 0.017(3) Uani 1 1 d .
O18 O 0.1878(9) 0.1280(7) 0.4246(5) 0.019(3) Uani 1 1 d .
O19 O 0.3419(8) 0.2006(6) 0.3359(5) 0.015(3) Uani 1 1 d .
O20 O -0.2330(8) 0.2716(6) 0.3842(5) 0.014(2) Uani 1 1 d U
O21 O 0.2394(8) 0.1776(7) 0.2003(5) 0.016(3) Uani 1 1 d .
O22 O -0.1123(8) 0.2414(7) 0.4681(5) 0.014(2) Uani 1 1 d .
O23 O 0.2594(9) 0.0863(7) 0.3150(6) 0.022(3) Uani 1 1 d .
O24 O 0.0618(9) 0.0868(7) 0.3079(5) 0.019(3) Uani 1 1 d .
O25 O 0.0878(8) 0.2691(7) 0.4393(5) 0.015(3) Uani 1 1 d .
O26 O -0.1803(9) 0.3346(7) 0.2594(6) 0.019(3) Uani 1 1 d .
O27 O -0.1250(9) 0.1555(7) 0.3343(5) 0.022(3) Uani 1 1 d .
O28 O -0.1262(9) 0.2075(6) 0.2111(5) 0.017(3) Uani 1 1 d .
O29 O 0.0192(9) 0.2822(7) 0.1165(5) 0.019(3) Uani 1 1 d .
O30 O 0.0659(9) 0.1332(7) 0.1839(5) 0.021(3) Uani 1 1 d .
O31 O 0.1565(9) 0.2275(6) 0.3183(5) 0.017(3) Uani 1 1 d .
O32 O -0.0381(8) 0.2997(7) 0.3458(5) 0.017(3) Uani 1 1 d .
O33 O 0.0310(8) 0.2568(6) 0.2334(5) 0.011(2) Uani 1 1 d .
O34 O 0.1140(9) 0.3859(7) 0.2510(5) 0.020(3) Uani 1 1 d .
O35 O 0.3447(10) 0.5772(8) 0.3966(6) 0.033(3) Uani 1 1 d .
O36 O 0.2062(9) 0.5199(7) 0.3511(5) 0.022(3) Uani 1 1 d .
O37 O 0.4312(10) 0.8215(8) 0.1677(6) 0.033(3) Uani 1 1 d .
O38 O 0.4971(9) 0.4958(7) 0.1596(6) 0.029(3) Uani 1 1 d .
O39 O 0.2881(9) 0.4698(6) 0.2247(5) 0.016(3) Uani 1 1 d .
O40 O 0.2071(11) 0.8793(8) 0.0165(6) 0.033(3) Uani 1 1 d .
O41 O 0.2713(12) 0.5528(8) 0.0082(6) 0.039(4) Uani 1 1 d .
O42 O 0.1564(9) 0.5028(7) 0.1331(5) 0.017(3) Uani 1 1 d .
O43 O -0.1369(11) 0.7015(8) 0.0677(6) 0.033(3) Uani 1 1 d .
O44 O -0.0619(9) 0.5888(7) 0.1649(6) 0.021(3) Uani 1 1 d .
O45 O -0.1116(11) 0.9150(8) 0.1733(7) 0.042(4) Uani 1 1 d .
O46 O -0.1553(9) 0.7892(7) 0.2794(6) 0.026(3) Uani 1 1 d .
O47 O 0.1479(11) 0.8501(8) 0.3439(6) 0.035(3) Uani 1 1 d .
O48 O -0.0126(10) 0.7596(7) 0.3760(6) 0.028(3) Uani 1 1 d .
O49 O 0.3979(9) 0.5420(7) 0.2743(6) 0.021(3) Uani 1 1 d .
O50 O 0.3734(9) 0.6930(7) 0.2746(6) 0.023(3) Uani 1 1 d U
O51 O 0.4277(9) 0.6582(7) 0.1633(5) 0.019(3) Uani 1 1 d .
O52 O 0.3231(9) 0.5831(7) 0.1125(5) 0.024(3) Uani 1 1 d U
O53 O 0.1838(8) 0.6827(7) 0.3453(6) 0.019(3) Uani 1 1 d .
O54 O 0.2213(9) 0.7959(7) 0.2336(5) 0.023(3) Uani 1 1 d .
O55 O 0.2881(9) 0.7721(7) 0.1176(5) 0.024(3) Uani 1 1 d U
O56 O 0.2387(9) 0.7061(7) 0.0356(5) 0.020(3) Uani 1 1 d .
O57 O 0.0733(9) 0.6258(7) 0.0530(5) 0.020(3) Uani 1 1 d .
O58 O 0.0840(10) 0.8307(7) 0.1422(5) 0.023(3) Uani 1 1 d .
O59 O 0.0480(9) 0.7763(7) 0.0549(5) 0.021(3) Uani 1 1 d .
O60 O -0.0827(10) 0.7492(7) 0.1673(6) 0.027(3) Uani 1 1 d .
O61 O 0.0253(10) 0.8587(7) 0.2568(6) 0.026(3) Uani 1 1 d .
O62 O 0.2427(9) 0.6351(7) 0.2304(6) 0.019(3) Uani 1 1 d .
O63 O 0.1178(8) 0.6671(7) 0.1472(5) 0.017(3) Uani 1 1 d .
O64 O 0.0421(9) 0.7062(7) 0.2631(6) 0.022(3) Uani 1 1 d .
O65 O 0.0737(9) 0.5439(6) 0.2595(5) 0.016(3) Uani 1 1 d .
N1 N 0.3819(12) 0.4117(9) 0.0952(7) 0.029(4) Uani 1 1 d .
H1C H 0.3671 0.4540 0.0631 0.035 Uiso 1 1 calc R
H1D H 0.4353 0.4240 0.1079 0.035 Uiso 1 1 calc R
N2 N 0.5276(16) 0.2852(13) -0.0180(10) 0.067(6) Uani 1 1 d U
H2C H 0.4924 0.2434 0.0000 0.081 Uiso 1 1 calc R
H2D H 0.5760 0.2860 -0.0523 0.081 Uiso 1 1 calc R
N3 N 0.3606(15) 0.6323(13) 0.4987(8) 0.052(6) Uani 1 1 d .
H3C H 0.3184 0.6135 0.4840 0.063 Uiso 1 1 calc R
H3D H 0.3896 0.6010 0.5285 0.063 Uiso 1 1 calc R
N4 N 0.3191(19) 0.8494(13) 0.4064(11) 0.075(7) Uani 1 1 d .
H4C H 0.3486 0.8715 0.4266 0.090 Uiso 1 1 calc R
H4D H 0.2874 0.8796 0.3775 0.090 Uiso 1 1 calc R
N5 N 0.7664(18) 0.6881(13) 0.4170(11) 0.073(7) Uani 1 1 d .
H5C H 0.7747 0.6730 0.3823 0.088 Uiso 1 1 calc R
H5D H 0.7301 0.7332 0.4210 0.088 Uiso 1 1 calc R
N6 N 0.9682(14) 0.5813(10) 0.4025(9) 0.045(5) Uani 1 1 d .
H6C H 0.9831 0.6311 0.3865 0.054 Uiso 1 1 calc R
H6D H 1.0087 0.5430 0.3885 0.054 Uiso 1 1 calc R
N7 N 0.9728(11) 0.8722(9) 0.4525(7) 0.022(3) Uani 1 1 d .
H7C H 0.9487 0.8251 0.4653 0.027 Uiso 1 1 calc R
H7D H 1.0339 0.8770 0.4569 0.027 Uiso 1 1 calc R
N8 N 0.817(2) 0.9019(15) 0.3615(12) 0.091(8) Uiso 1 1 d .
H8C H 0.8780 0.9019 0.3360 0.109 Uiso 1 1 calc R
H8D H 0.7648 0.8885 0.3515 0.109 Uiso 1 1 calc R
N9 N 0.6006(19) 0.6117(14) 0.2660(12) 0.015(5) Uani 0.50 1 d PDU
H9C H 0.5617 0.6059 0.3042 0.018 Uiso 0.50 1 calc PR
H9D H 0.6181 0.5706 0.2495 0.018 Uiso 0.50 1 calc PR
N10 N 0.652(3) 0.821(2) 0.241(2) 0.062(12) Uani 0.50 1 d PDU
H10C H 0.7010 0.8273 0.2065 0.075 Uiso 0.50 1 calc PR
H10D H 0.6327 0.8586 0.2607 0.075 Uiso 0.50 1 calc PR
N11 N 0.237(3) 0.990(2) 0.2160(13) 0.042(9) Uani 0.50 1 d PDU
H11C H 0.2754 1.0107 0.2318 0.050 Uiso 0.50 1 calc PR
H11D H 0.1834 0.9655 0.2407 0.050 Uiso 0.50 1 calc PR
N12 N 0.431(3) 1.102(2) 0.0725(19) 0.070 Uiso 0.50 1 d PD
H12C H 0.4108 1.1395 0.0418 0.084 Uiso 0.50 1 calc PR
H12D H 0.4936 1.1004 0.0780 0.084 Uiso 0.50 1 calc PR
N13 N -0.534(2) 0.359(2) 0.2984(16) 0.046(9) Uani 0.50 1 d PDU
H13C H -0.5693 0.3211 0.3252 0.056 Uiso 0.50 1 calc PR
H13D H -0.5564 0.4096 0.2968 0.056 Uiso 0.50 1 calc PR
N14 N -0.342(2) 0.2134(18) 0.3083(14) 0.032(8) Uani 0.50 1 d PDU
H14C H -0.3414 0.2368 0.3374 0.038 Uiso 0.50 1 calc PR
H14D H -0.3144 0.1642 0.3106 0.038 Uiso 0.50 1 calc PR
N15 N 0.1105(14) 0.4239(10) 0.0273(8) 0.042(5) Uani 1 1 d U
H15E H 0.0764 0.3969 0.0637 0.050 Uiso 1 1 calc R
H15F H 0.1765 0.4113 0.0144 0.050 Uiso 1 1 calc R
N16 N -0.071(3) 0.9278(18) 0.0277(12) 0.034(8) Uani 0.50 1 d PDU
H16C H -0.0264 0.8914 0.0445 0.041 Uiso 0.50 1 calc PR
H16D H -0.1222 0.9495 0.0521 0.041 Uiso 0.50 1 calc PR
N17 N 0.072(2) 0.8325(12) -0.0774(12) 0.012(4) Uani 0.50 1 d PDU
H17C H 0.0474 0.7968 -0.0428 0.014 Uiso 0.50 1 calc PR
H17D H 0.1229 0.8181 -0.1063 0.014 Uiso 0.50 1 calc PR
C1 C 0.4174(15) 0.3384(11) 0.0698(9) 0.031(5) Uani 1 1 d .
H1A H 0.3588 0.3215 0.0596 0.038 Uiso 1 1 calc R
H1B H 0.4415 0.2940 0.1025 0.038 Uiso 1 1 calc R
C2 C 0.5050(14) 0.3557(12) 0.0102(9) 0.029(5) Uani 1 1 d U
H2A H 0.4845 0.4042 -0.0207 0.034 Uiso 1 1 calc R
H2B H 0.5673 0.3652 0.0213 0.034 Uiso 1 1 calc R
C3 C 0.3826(18) 0.7162(16) 0.4736(13) 0.058(7) Uani 1 1 d .
H3A H 0.4574 0.7187 0.4559 0.070 Uiso 1 1 calc R
H3B H 0.3628 0.7430 0.5083 0.070 Uiso 1 1 calc R
C4 C 0.3229(17) 0.7617(14) 0.4208(10) 0.042(6) Uani 1 1 d .
H4A H 0.3563 0.7446 0.3819 0.050 Uiso 1 1 calc R
H4B H 0.2518 0.7459 0.4344 0.050 Uiso 1 1 calc R
C5 C 0.8158(17) 0.6352(14) 0.4711(11) 0.045(6) Uani 1 1 d .
H5A H 0.8632 0.6660 0.4798 0.054 Uiso 1 1 calc R
H5B H 0.7614 0.6199 0.5098 0.054 Uiso 1 1 calc R
C6 C 0.8736(17) 0.5619(12) 0.4542(12) 0.045(6) Uani 1 1 d .
H6A H 0.8284 0.5348 0.4402 0.054 Uiso 1 1 calc R
H6B H 0.8937 0.5246 0.4919 0.054 Uiso 1 1 calc R
C7 C 0.9096(17) 0.9443(12) 0.4230(11) 0.043(6) Uani 1 1 d .
H7A H 0.9484 0.9687 0.3800 0.051 Uiso 1 1 calc R
H7B H 0.8979 0.9841 0.4479 0.051 Uiso 1 1 calc R
C8 C 0.802(2) 0.9237(17) 0.4192(12) 0.065(8) Uani 1 1 d .
H8A H 0.7769 0.8790 0.4554 0.078 Uiso 1 1 calc R
H8B H 0.7510 0.9707 0.4201 0.078 Uiso 1 1 calc R
C9 C 0.637(2) 0.6920(15) 0.2287(15) 0.015(5) Uani 0.50 1 d PDU
H9A H 0.7133 0.6884 0.2178 0.018 Uiso 0.50 1 calc PR
H9B H 0.6125 0.7102 0.1892 0.018 Uiso 0.50 1 calc PR
C10 C 0.599(3) 0.745(2) 0.265(2) 0.036(10) Uani 0.50 1 d PDU
H10A H 0.6072 0.7192 0.3087 0.043 Uiso 0.50 1 calc PR
H10B H 0.5246 0.7582 0.2669 0.043 Uiso 0.50 1 calc PR
C11 C 0.262(3) 0.996(2) 0.1466(13) 0.035(10) Uani 0.50 1 d PDU
H11A H 0.2039 1.0251 0.1279 0.042 Uiso 0.50 1 calc PR
H11B H 0.2752 0.9422 0.1391 0.042 Uiso 0.50 1 calc PR
C12 C 0.359(3) 1.042(3) 0.116(2) 0.051(12) Uani 0.50 1 d PDU
H12A H 0.3670 1.0503 0.1558 0.061 Uiso 0.50 1 calc PR
H12B H 0.4070 0.9941 0.1112 0.061 Uiso 0.50 1 calc PR
C13 C -0.435(3) 0.339(3) 0.256(2) 0.048(12) Uani 0.50 1 d PDU
H13A H -0.4424 0.3666 0.2123 0.057 Uiso 0.50 1 calc PR
H13B H -0.3820 0.3657 0.2636 0.057 Uiso 0.50 1 calc PR
C14 C -0.391(4) 0.257(3) 0.255(2) 0.060(14) Uiso 0.50 1 d PD
H14A H -0.3383 0.2592 0.2151 0.072 Uiso 0.50 1 calc PR
H14B H -0.4458 0.2263 0.2549 0.072 Uiso 0.50 1 calc PR
C15 C 0.0553(15) 0.4926(11) -0.0136(10) 0.035(5) Uani 1 1 d .
H15A H 0.0888 0.5418 -0.0211 0.043 Uiso 1 1 calc R
H15B H 0.0635 0.4814 -0.0549 0.043 Uiso 1 1 calc R
C16 C -0.059(3) 0.953(2) -0.0418(12) 0.042(11) Uani 0.50 1 d PDU
H16A H -0.0549 1.0114 -0.0549 0.050 Uiso 0.50 1 calc PR
H16B H -0.1236 0.9436 -0.0501 0.050 Uiso 0.50 1 calc PR
C17 C 0.029(2) 0.9179(13) -0.0870(13) 0.013(4) Uani 0.50 1 d PDU
H17A H 0.0070 0.9320 -0.1274 0.016 Uiso 0.50 1 calc PR
H17B H 0.0875 0.9491 -0.0944 0.016 Uiso 0.50 1 calc PR
O1W O -0.1636(11) 0.6117(9) 0.3075(7) 0.040(4) Uani 1 1 d .
O2W O 0.6808(13) 0.9209(11) 0.0884(9) 0.074(6) Uani 1 1 d .
O3W O -0.2642(13) 0.5290(12) 0.1760(9) 0.085(7) Uani 1 1 d .
O4W O 0.442(2) 0.9375(14) 0.2729(11) 0.109(8) Uani 1 1 d .
O5W O -0.3071(18) 0.6067(18) 0.0555(10) 0.127(10) Uani 1 1 d .
O6W O -0.524(2) 0.4170(13) 0.4283(16) 0.152(13) Uani 1 1 d .
O7W O -0.375(2) 0.785(2) 0.0432(12) 0.159(13) Uani 1 1 d .
O8W O 0.568(2) 1.1440(19) 0.0892(18) 0.081(14) Uani 0.50 1 d P
O9W O -0.345(3) 0.045(2) 0.307(2) 0.085(12) Uani 0.50 1 d PU
O10W O 0.405(3) 0.024(2) 0.4119(19) 0.077(11) Uani 0.50 1 d PU
O11W O -0.316(3) 0.271(2) 0.104(2) 0.088(13) Uani 0.50 1 d PU

loop_
_atom_site_aniso_label
_atom_site_aniso_U_11
_atom_site_aniso_U_22
_atom_site_aniso_U_33
_atom_site_aniso_U_23
_atom_site_aniso_U_13
_atom_site_aniso_U_12
W1 0.0115(4) 0.0156(4) 0.0224(4) -0.0071(3) 0.0015(3) 0.0003(3)
W2 0.0118(4) 0.0140(4) 0.0197(4) -0.0054(3) -0.0041(3) -0.0009(3)
W3 0.0144(4) 0.0100(4) 0.0184(4) -0.0045(3) -0.0032(3) 0.0001(3)
W4 0.0117(4) 0.0137(4) 0.0138(3) -0.0051(3) 0.0006(3) -0.0023(3)
W5 0.0124(4) 0.0131(4) 0.0157(4) -0.0026(3) 0.0003(3) -0.0038(3)
W6 0.0095(3) 0.0139(4) 0.0173(4) -0.0033(3) -0.0004(3) -0.0007(3)
W7 0.0181(4) 0.0137(4) 0.0165(4) -0.0032(3) -0.0063(3) -0.0039(3)
W8 0.0181(4) 0.0124(4) 0.0167(4) -0.0046(3) -0.0036(3) -0.0045(3)
W9 0.0201(4) 0.0133(4) 0.0162(4) -0.0066(3) 0.0011(3) -0.0044(3)
W10 0.0147(4) 0.0197(4) 0.0231(4) -0.0096(3) -0.0050(3) -0.0034(3)
W11 0.0156(4) 0.0173(4) 0.0274(4) -0.0098(3) 0.0005(3) -0.0072(3)
W12 0.0122(4) 0.0162(4) 0.0267(4) -0.0108(3) 0.0033(3) -0.0039(3)
W13 0.0303(4) 0.0149(4) 0.0209(4) -0.0043(3) -0.0014(3) -0.0087(3)
W14 0.0250(4) 0.0157(4) 0.0159(4) -0.0059(3) 0.0032(3) -0.0095(3)
W15 0.0249(4) 0.0166(4) 0.0222(4) -0.0015(3) -0.0100(3) -0.0054(3)
W16 0.0247(4) 0.0196(4) 0.0326(4) -0.0090(3) -0.0061(4) 0.0024(3)
W17 0.0218(4) 0.0200(4) 0.0264(4) -0.0136(3) -0.0026(3) -0.0011(3)
As1 0.0082(8) 0.0084(9) 0.0135(8) -0.0053(7) -0.0006(7) -0.0009(6)
As2 0.0109(9) 0.0099(9) 0.0146(8) -0.0049(7) -0.0011(7) -0.0014(7)
Ni1 0.0134(11) 0.0151(12) 0.0176(11) -0.0053(9) 0.0034(9) -0.0034(9)
Ni2 0.0126(11) 0.0110(11) 0.0180(11) -0.0056(9) -0.0002(9) -0.0039(9)
Ni3 0.0145(12) 0.0112(11) 0.0162(11) -0.0034(9) -0.0012(9) -0.0036(9)
Cl1 0.037(4) 0.076(5) 0.121(6) -0.046(5) -0.004(4) -0.016(3)
Cl2 0.025(6) 0.050(8) 0.086(9) -0.010(7) -0.012(6) -0.017(5)
Na1 0.051(11) 0.029(9) 0.028(8) -0.006(7) -0.018(8) 0.000(8)
O1 0.030(8) 0.027(8) 0.030(7) -0.013(6) 0.005(6) -0.003(6)
O2 0.029(8) 0.023(7) 0.036(8) -0.005(6) -0.024(6) 0.002(6)
O3 0.025(7) 0.018(7) 0.028(7) -0.006(5) -0.005(6) -0.001(5)
O4 0.022(7) 0.040(8) 0.020(7) -0.012(6) -0.010(6) -0.003(6)
O5 0.017(7) 0.010(6) 0.038(8) -0.001(5) -0.003(6) -0.006(5)
O6 0.016(6) 0.020(6) 0.030(6) -0.008(5) -0.005(5) 0.013(5)
O7 0.035(8) 0.024(8) 0.039(8) -0.011(6) -0.020(7) -0.001(6)
O8 0.031(8) 0.027(8) 0.032(7) -0.009(6) -0.012(6) -0.017(6)
O9 0.026(8) 0.040(9) 0.018(7) -0.010(6) 0.012(6) -0.005(6)
O10 0.022(7) 0.019(7) 0.023(7) -0.002(5) -0.003(6) -0.010(5)
O11 0.015(7) 0.015(7) 0.038(7) -0.010(6) -0.012(6) 0.000(5)
O12 0.009(6) 0.019(7) 0.024(7) -0.010(5) 0.003(5) 0.003(5)
O13 0.021(7) 0.008(6) 0.018(6) -0.002(5) -0.007(5) 0.003(5)
O14 0.025(6) 0.019(6) 0.005(5) -0.003(4) 0.002(4) -0.008(5)
O15 0.029(7) 0.009(6) 0.028(7) -0.004(5) -0.004(6) -0.007(5)
O16 0.016(5) 0.016(6) 0.024(6) -0.001(4) -0.015(5) -0.005(4)
O17 0.009(6) 0.020(7) 0.019(6) -0.007(5) 0.006(5) -0.002(5)
O18 0.016(6) 0.028(7) 0.009(6) -0.003(5) -0.002(5) 0.000(5)
O19 0.010(6) 0.013(6) 0.021(6) -0.002(5) -0.007(5) 0.002(5)
O20 0.010(5) 0.016(5) 0.013(5) -0.008(4) 0.004(4) 0.001(4)
O21 0.008(6) 0.020(7) 0.017(6) -0.006(5) 0.002(5) -0.002(5)
O22 0.011(6) 0.022(7) 0.010(6) -0.011(5) 0.002(5) -0.001(5)
O23 0.021(7) 0.012(7) 0.030(7) -0.004(5) -0.002(6) -0.004(5)
O24 0.016(6) 0.022(7) 0.024(7) -0.010(5) -0.009(5) -0.005(5)
O25 0.006(6) 0.025(7) 0.014(6) -0.006(5) -0.003(5) 0.004(5)
O26 0.011(6) 0.019(7) 0.030(7) -0.006(5) -0.010(5) -0.005(5)
O27 0.019(7) 0.023(7) 0.025(7) -0.008(5) -0.001(6) -0.006(5)
O28 0.017(6) 0.008(6) 0.025(7) -0.003(5) -0.008(5) 0.001(5)
O29 0.027(7) 0.020(7) 0.013(6) -0.011(5) -0.005(5) -0.001(5)
O30 0.033(8) 0.016(7) 0.013(6) -0.003(5) -0.005(6) -0.003(5)
O31 0.023(7) 0.012(6) 0.018(6) -0.003(5) -0.011(5) 0.003(5)
O32 0.010(6) 0.016(7) 0.026(7) -0.003(5) -0.008(5) 0.001(5)
O33 0.009(6) 0.016(6) 0.013(6) -0.009(5) -0.002(5) -0.006(5)
O34 0.017(7) 0.020(7) 0.018(6) -0.001(5) 0.002(5) -0.004(5)
O35 0.039(9) 0.039(9) 0.028(7) -0.016(6) -0.014(7) -0.002(7)
O36 0.019(7) 0.032(8) 0.021(7) -0.011(6) -0.008(5) -0.002(6)
O37 0.028(8) 0.029(8) 0.037(8) -0.003(6) 0.002(6) -0.017(6)
O38 0.017(7) 0.025(8) 0.038(8) -0.014(6) 0.009(6) 0.003(6)
O39 0.018(6) 0.008(6) 0.022(6) -0.006(5) -0.002(5) 0.003(5)
O40 0.047(9) 0.026(8) 0.028(7) -0.004(6) -0.009(7) -0.017(7)
O41 0.059(10) 0.044(9) 0.019(7) -0.013(6) 0.008(7) -0.037(8)
O42 0.016(6) 0.014(6) 0.017(6) -0.002(5) 0.006(5) -0.006(5)
O43 0.046(9) 0.028(8) 0.033(8) -0.007(6) -0.019(7) -0.007(7)
O44 0.021(7) 0.016(7) 0.027(7) -0.006(5) 0.000(6) -0.011(5)
O45 0.033(9) 0.030(9) 0.071(11) -0.016(8) -0.028(8) 0.011(7)
O46 0.016(7) 0.031(8) 0.040(8) -0.021(6) -0.011(6) 0.002(6)
O47 0.046(9) 0.026(8) 0.035(8) -0.010(6) -0.005(7) -0.010(7)
O48 0.032(8) 0.026(8) 0.023(7) -0.011(6) -0.001(6) 0.003(6)
O49 0.018(7) 0.013(7) 0.034(7) -0.010(5) -0.009(6) 0.001(5)
O50 0.010(5) 0.034(6) 0.028(6) -0.010(5) -0.003(5) -0.011(5)
O51 0.018(7) 0.025(7) 0.013(6) -0.009(5) 0.002(5) -0.005(5)
O52 0.023(6) 0.028(6) 0.013(5) -0.004(5) 0.008(5) -0.005(5)
O53 0.010(6) 0.025(7) 0.029(7) -0.020(6) 0.001(5) -0.007(5)
O54 0.026(7) 0.032(8) 0.012(6) -0.006(5) 0.001(5) -0.008(6)
O55 0.019(6) 0.025(6) 0.021(6) -0.005(5) 0.010(5) -0.008(5)
O56 0.030(7) 0.015(7) 0.016(6) -0.009(5) -0.002(5) -0.003(5)
O57 0.033(8) 0.013(6) 0.018(6) 0.001(5) -0.018(6) -0.004(5)
O58 0.036(8) 0.018(7) 0.017(6) -0.008(5) 0.000(6) -0.009(6)
O59 0.028(7) 0.012(6) 0.024(7) 0.001(5) -0.013(6) -0.002(5)
O60 0.025(7) 0.026(8) 0.034(8) -0.012(6) -0.008(6) -0.002(6)
O61 0.032(8) 0.014(7) 0.031(7) -0.003(5) -0.005(6) -0.007(6)
O62 0.015(6) 0.014(6) 0.027(7) -0.005(5) 0.001(5) -0.004(5)
O63 0.011(6) 0.029(7) 0.012(6) -0.008(5) 0.002(5) -0.005(5)
O64 0.023(7) 0.014(7) 0.028(7) -0.006(5) -0.002(6) -0.002(5)
O65 0.017(6) 0.009(6) 0.019(6) 0.000(5) 0.000(5) -0.005(5)
N1 0.036(10) 0.021(9) 0.027(9) -0.007(7) 0.005(8) -0.013(7)
N2 0.059(10) 0.073(10) 0.063(9) -0.033(8) 0.016(7) -0.010(8)
N3 0.053(13) 0.080(16) 0.030(10) -0.015(10) -0.004(10) -0.034(12)
N4 0.095(19) 0.047(15) 0.079(17) -0.016(13) -0.015(15) 0.000(13)
N5 0.084(18) 0.052(15) 0.086(17) -0.028(13) -0.031(15) 0.023(13)
N6 0.048(12) 0.020(10) 0.060(13) -0.017(9) 0.009(10) -0.003(8)
N7 0.017(8) 0.023(9) 0.024(8) -0.004(7) -0.001(7) -0.004(7)
N9 0.007(7) 0.017(7) 0.021(7) -0.008(6) -0.005(6) 0.003(5)
N10 0.054(14) 0.061(15) 0.067(15) -0.014(9) -0.013(10) -0.001(9)
N11 0.043(12) 0.037(12) 0.044(12) -0.005(9) -0.021(9) 0.003(9)
N13 0.038(12) 0.032(12) 0.055(13) 0.012(9) -0.009(9) -0.008(9)
N14 0.031(11) 0.028(11) 0.045(11) -0.017(8) -0.009(9) -0.012(8)
N15 0.052(11) 0.037(10) 0.021(8) 0.017(7) -0.011(8) 0.000(8)
N16 0.044(16) 0.028(15) 0.039(15) -0.025(12) -0.017(13) 0.013(12)
N17 0.020(7) 0.011(7) 0.006(7) -0.001(5) -0.005(6) -0.006(6)
C1 0.032(12) 0.023(11) 0.037(12) -0.018(9) 0.012(9) -0.008(9)
C2 0.022(8) 0.030(8) 0.033(8) -0.018(7) 0.008(7) -0.009(7)
C3 0.023(13) 0.08(2) 0.080(19) -0.041(16) -0.004(13) -0.008(13)
C4 0.032(13) 0.062(16) 0.043(13) -0.039(12) -0.006(11) 0.004(11)
C5 0.036(14) 0.049(15) 0.053(15) -0.025(12) -0.004(12) -0.005(11)
C6 0.037(14) 0.022(12) 0.076(17) -0.016(11) -0.009(13) -0.006(10)
C7 0.048(15) 0.016(11) 0.062(16) -0.008(10) -0.013(12) -0.003(10)
C8 0.08(2) 0.07(2) 0.049(16) 0.008(14) -0.050(16) -0.019(16)
C9 0.007(7) 0.018(7) 0.022(7) -0.008(6) -0.005(6) 0.003(5)
C10 0.035(13) 0.039(13) 0.042(13) -0.007(9) -0.020(9) -0.012(9)
C11 0.035(13) 0.028(13) 0.035(13) -0.005(9) -0.003(9) 0.006(9)
C12 0.051(15) 0.047(15) 0.053(15) -0.015(10) -0.005(10) -0.011(9)
C13 0.049(15) 0.046(15) 0.052(15) -0.013(9) -0.020(10) -0.003(9)
C15 0.057(14) 0.015(10) 0.041(13) 0.000(9) -0.030(12) -0.003(10)
C16 0.044(14) 0.037(14) 0.041(14) -0.010(9) -0.009(9) 0.006(9)
C17 0.021(7) 0.012(7) 0.008(7) 0.000(5) -0.005(6) -0.005(6)
O1W 0.028(8) 0.042(9) 0.050(9) -0.019(7) 0.001(7) -0.006(7)
O2W 0.046(11) 0.090(14) 0.098(15) -0.018(12) -0.034(11) -0.026(10)
O3W 0.043(11) 0.078(14) 0.086(14) 0.021(11) 0.014(10) 0.001(10)
O4W 0.14(2) 0.092(18) 0.090(17) -0.033(14) 0.007(15) -0.023(15)
O5W 0.086(18) 0.23(3) 0.062(14) -0.030(17) -0.025(13) -0.001(18)
O6W 0.12(2) 0.062(16) 0.28(4) 0.009(19) -0.11(2) -0.002(14)
O7W 0.10(2) 0.28(4) 0.094(19) -0.09(2) 0.040(16) -0.04(2)
O8W 0.04(2) 0.04(2) 0.11(3) 0.02(2) 0.051(19) 0.005(15)
O9W 0.068(18) 0.043(16) 0.11(2) 0.012(14) -0.020(15) 0.016(14)
O10W 0.058(16) 0.069(18) 0.105(19) -0.018(14) -0.053(15) 0.046(14)
O11W 0.088(15) 0.089(15) 0.091(15) -0.017(10) -0.026(10) -0.024(9)

loop_
_atom_type_symbol
_atom_type_description
_atom_type_scat_dispersion_real
_atom_type_scat_dispersion_imag
_atom_type_scat_source
C C 0.0033 0.0016 'International Tables Vol C Tables 4.2.6.8 and 6.1.1.4'
As As 0.0499 2.0058 'International Tables Vol C Tables 4.2.6.8 and 6.1.1.4'
N N 0.0061 0.0033 'International Tables Vol C Tables 4.2.6.8 and 6.1.1.4'
Ni Ni 0.3393 1.1124 'International Tables Vol C Tables 4.2.6.8 and 6.1.1.4'
O O 0.0106 0.0060 'International Tables Vol C Tables 4.2.6.8 and 6.1.1.4'
W W -0.8490 6.8722 'International Tables Vol C Tables 4.2.6.8 and 6.1.1.4'
H H 0.0000 0.0000 'International Tables Vol C Tables 4.2.6.8 and 6.1.1.4'
Na Na 0.0362 0.0249 'International Tables Vol C Tables 4.2.6.8 and 6.1.1.4'
Cl Cl 0.1484 0.1585 'International Tables Vol C Tables 4.2.6.8 and 6.1.1.4'

loop_
_geom_angle_atom_site_label_1
_geom_angle_atom_site_label_2
_geom_angle_atom_site_label_3
_geom_angle
_geom_angle_site_symmetry_1
_geom_angle_site_symmetry_3
O1 W1 O10 103.9(6) . .
O1 W1 O21 101.8(5) . .
O10 W1 O21 92.8(5) . .
O1 W1 O19 101.2(5) . .
O10 W1 O19 92.3(5) . .
O21 W1 O19 154.5(4) . .
O1 W1 O23 99.5(5) . .
O10 W1 O23 156.5(5) . .
O21 W1 O23 83.7(5) . .
O19 W1 O23 81.7(5) . .
O1 W1 O31 169.2(5) . .
O10 W1 O31 84.7(5) . .
O21 W1 O31 84.1(4) . .
O19 W1 O31 71.6(4) . .
O23 W1 O31 71.9(4) . .
O2 W2 O11 104.3(5) . .
O2 W2 O25 102.5(5) . .
O11 W2 O25 91.0(5) . .
O2 W2 O19 100.0(5) . .
O11 W2 O19 93.3(5) . .
O25 W2 O19 155.2(4) . .
O2 W2 O18 98.2(5) . .
O11 W2 O18 157.5(5) . .
O25 W2 O18 83.6(5) . .
O19 W2 O18 83.2(4) . .
O2 W2 O31 167.9(5) . .
O11 W2 O31 85.5(4) . .
O25 W2 O31 83.9(4) . .
O19 W2 O31 72.1(4) . .
O18 W2 O31 72.2(4) . .
O3 W3 O23 102.5(5) . .
O3 W3 O18 101.4(5) . .
O23 W3 O18 89.8(5) . .
O3 W3 O24 103.1(5) . .
O23 W3 O24 89.8(5) . .
O18 W3 O24 155.0(5) . .
O3 W3 O16 102.3(5) . .
O23 W3 O16 155.1(5) . .
O18 W3 O16 87.3(5) . .
O24 W3 O16 82.7(5) . .
O3 W3 O31 170.6(5) . .
O23 W3 O31 72.2(4) . .
O18 W3 O31 71.3(4) . .
O24 W3 O31 84.8(4) . .
O16 W3 O31 83.5(4) . .
O4 W4 O12 103.9(6) . .
O4 W4 O25 102.3(5) . .
O12 W4 O25 90.4(5) . .
O4 W4 O17 100.4(5) . .
O12 W4 O17 93.6(5) . .
O25 W4 O17 155.2(5) . .
O4 W4 O22 98.5(5) . .
O12 W4 O22 157.6(5) . .
O25 W4 O22 84.1(4) . .
O17 W4 O22 83.0(4) . .
O4 W4 O32 168.5(5) . .
O12 W4 O32 85.6(5) . .
O25 W4 O32 83.9(4) . .
O17 W4 O32 72.1(4) . .
O22 W4 O32 72.3(4) . .
O5 W5 O20 101.4(5) . .
O5 W5 O22 101.5(5) . .
O20 W5 O22 90.9(5) . .
O5 W5 O16 103.6(5) . .
O20 W5 O16 154.7(4) . .
O22 W5 O16 88.0(5) . .
O5 W5 O27 101.5(5) . .
O20 W5 O27 87.3(5) . .
O22 W5 O27 156.8(5) . .
O16 W5 O27 84.0(5) . .
O5 W5 O32 170.6(5) . .
O20 W5 O32 72.1(4) . .
O22 W5 O32 72.3(4) . .
O16 W5 O32 83.6(4) . .
O27 W5 O32 85.2(4) . .
O6 W6 O13 105.1(5) . .
O6 W6 O17 101.6(5) . .
O13 W6 O17 94.5(5) . .
O6 W6 O26 100.4(5) . .
O13 W6 O26 91.4(5) . .
O17 W6 O26 154.8(5) . .
O6 W6 O20 98.8(5) . .
O13 W6 O20 156.0(5) . .
O17 W6 O20 82.4(4) . .
O26 W6 O20 82.3(4) . .
O6 W6 O32 168.2(5) . .
O13 W6 O32 85.4(4) . .
O17 W6 O32 71.9(4) . .
O26 W6 O32 84.2(4) . .
O20 W6 O32 70.9(4) . .
O7 W7 O14 104.2(5) . .
O7 W7 O26 100.5(6) . .
O14 W7 O26 93.4(5) . .
O7 W7 O29 101.3(6) . .
O14 W7 O29 92.4(5) . .
O26 W7 O29 155.3(5) . .
O7 W7 O28 98.4(5) . .
O14 W7 O28 157.4(5) . .
O26 W7 O28 83.1(5) . .
O29 W7 O28 82.4(5) . .
O7 W7 O33 168.4(5) . .
O14 W7 O33 85.8(4) . .
O26 W7 O33 84.5(4) . .
O29 W7 O33 72.0(4) . .
O28 W7 O33 71.6(4) . .
O8 W8 O28 101.4(5) . .
O8 W8 O30 101.3(6) . .
O28 W8 O30 90.3(5) . .
O8 W8 O27 101.6(6) . .
O28 W8 O27 88.2(5) . .
O30 W8 O27 156.8(5) . .
O8 W8 O24 103.3(5) . .
O28 W8 O24 155.2(5) . .
O30 W8 O24 87.8(5) . .
O27 W8 O24 84.0(5) . .
O8 W8 O33 170.5(5) . .
O28 W8 O33 72.0(4) . .
O30 W8 O33 72.4(4) . .
O27 W8 O33 85.2(4) . .
O24 W8 O33 83.9(4) . .
O9 W9 O15 104.5(6) . .
O9 W9 O21 102.2(5) . .
O15 W9 O21 91.7(5) . .
O9 W9 O29 99.3(5) . .
O15 W9 O29 92.2(5) . .
O21 W9 O29 156.4(4) . .
O9 W9 O30 98.8(5) . .
O15 W9 O30 156.6(5) . .
O21 W9 O30 84.6(4) . .
O29 W9 O30 82.5(5) . .
O9 W9 O33 168.3(5) . .
O15 W9 O33 84.5(5) . .
O21 W9 O33 84.7(4) . .
O29 W9 O33 72.5(4) . .
O30 W9 O33 72.2(4) . .
O35 W10 O36 102.8(6) . .
O35 W10 O53 102.2(6) . .
O36 W10 O53 95.9(5) . .
O35 W10 O49 101.4(6) . .
O36 W10 O49 91.8(5) . .
O53 W10 O49 152.9(5) . .
O35 W10 O50 98.7(5) . .
O36 W10 O50 158.2(5) . .
O53 W10 O50 82.8(5) . .
O49 W10 O50 80.5(5) . .
O35 W10 O62 171.5(5) . .
O36 W10 O62 84.6(4) . .
O53 W10 O62 80.9(4) . .
O49 W10 O62 74.0(4) . .
O50 W10 O62 73.6(4) . .
O37 W11 O54 106.0(6) . .
O37 W11 O50 101.0(5) . .
O54 W11 O50 89.9(5) . .
O37 W11 O51 102.5(6) . .
O54 W11 O51 151.5(5) . .
O50 W11 O51 85.9(5) . .
O37 W11 O55 99.2(5) . .
O54 W11 O55 88.5(5) . .
O50 W11 O55 159.4(5) . .
O51 W11 O55 85.7(5) . .
O37 W11 O62 172.7(5) . .
O54 W11 O62 80.5(5) . .
O50 W11 O62 75.3(4) . .
O51 W11 O62 71.2(4) . .
O55 W11 O62 84.2(4) . .
O38 W12 O39 103.9(5) . .
O38 W12 O52 101.3(6) . .
O39 W12 O52 91.1(5) . .
O38 W12 O51 99.3(5) . .
O39 W12 O51 156.6(5) . .
O52 W12 O51 87.1(5) . .
O38 W12 O49 98.8(6) . .
O39 W12 O49 88.1(5) . .
O52 W12 O49 159.5(5) . .
O51 W12 O49 85.6(4) . .
O38 W12 O62 168.7(5) . .
O39 W12 O62 84.7(4) . .
O52 W12 O62 85.6(5) . .
O51 W12 O62 71.9(4) . .
O49 W12 O62 73.9(4) . .
O40 W13 O58 105.1(6) . .
O40 W13 O55 100.9(5) . .
O58 W13 O55 92.6(5) . .
O40 W13 O59 99.0(5) . .
O58 W13 O59 86.2(5) . .
O55 W13 O59 159.6(5) . .
O40 W13 O56 102.2(6) . .
O58 W13 O56 152.2(5) . .
O55 W13 O56 87.2(5) . .
O59 W13 O56 84.5(5) . .
O40 W13 O63 170.8(5) . .
O58 W13 O63 80.7(4) . .
O55 W13 O63 85.7(4) . .
O59 W13 O63 74.0(4) . .
O56 W13 O63 71.5(4) . .
O41 W14 O42 102.4(5) . .
O41 W14 O57 101.6(6) . .
O42 W14 O57 91.1(5) . .
O41 W14 O56 100.1(5) . .
O42 W14 O56 157.2(5) . .
O57 W14 O56 88.1(5) . .
O41 W14 O52 98.6(6) . .
O42 W14 O52 89.2(5) . .
O57 W14 O52 159.2(5) . .
O56 W14 O52 83.8(5) . .
O41 W14 O63 171.4(5) . .
O42 W14 O63 85.9(4) . .
O57 W14 O63 75.7(4) . .
O56 W14 O63 71.9(4) . .
O52 W14 O63 83.6(4) . .
O43 W15 O44 103.2(5) . .
O43 W15 O60 104.8(6) . .
O44 W15 O60 95.7(5) . .
O43 W15 O59 101.1(5) . .
O44 W15 O59 154.8(5) . .
O60 W15 O59 84.4(5) . .
O43 W15 O57 101.2(6) . .
O44 W15 O57 88.3(5) . .
O60 W15 O57 152.0(5) . .
O59 W15 O57 80.5(5) . .
O43 W15 O63 171.8(5) . .
O44 W15 O63 82.6(4) . .
O60 W15 O63 80.1(5) . .
O59 W15 O63 72.6(4) . .
O57 W15 O63 72.9(4) . .
O45 W16 O46 102.4(6) . .
O45 W16 O61 101.0(6) . .
O46 W16 O61 94.9(5) . .
O45 W16 O60 102.4(6) . .
O46 W16 O60 92.4(5) . .
O61 W16 O60 153.4(5) . .
O45 W16 O58 94.4(6) . .
O46 W16 O58 163.2(5) . .
O61 W16 O58 82.8(5) . .
O60 W16 O58 83.0(5) . .
O45 W16 O64 172.4(5) . .
O46 W16 O64 82.1(5) . .
O61 W16 O64 72.4(5) . .
O60 W16 O64 83.4(5) . .
O58 W16 O64 81.3(4) . .
O45 W16 Na1 139.1(6) . 1_455
O46 W16 Na1 37.6(5) . 1_455
O61 W16 Na1 80.2(4) . 1_455
O60 W16 Na1 90.3(4) . 1_455
O58 W16 Na1 126.0(4) . 1_455
O64 W16 Na1 44.7(4) . 1_455
O47 W17 O48 100.3(6) . .
O47 W17 O53 102.4(6) . .
O48 W17 O53 95.7(5) . .
O47 W17 O61 100.2(6) . .
O48 W17 O61 92.9(5) . .
O53 W17 O61 153.9(5) . .
O47 W17 O54 93.8(6) . .
O48 W17 O54 165.7(5) . .
O53 W17 O54 83.7(5) . .
O61 W17 O54 82.0(5) . .
O47 W17 O64 171.7(5) . .
O48 W17 O64 84.9(5) . .
O53 W17 O64 83.4(4) . .
O61 W17 O64 72.8(4) . .
O54 W17 O64 80.9(4) . .
O47 W17 Na1 139.1(5) . 1_455
O48 W17 Na1 39.1(5) . 1_455
O53 W17 Na1 89.6(4) . 1_455
O61 W17 Na1 81.7(4) . 1_455
O54 W17 Na1 126.6(4) . 1_455
O64 W17 Na1 45.8(4) . 1_455
O34 As1 O32 112.3(6) . .
O34 As1 O31 111.1(5) . .
O32 As1 O31 106.2(5) . .
O34 As1 O33 112.4(5) . .
O32 As1 O33 106.9(5) . .
O31 As1 O33 107.7(5) . .
O65 As2 O64 112.2(6) . .
O65 As2 O63 111.4(5) . .
O64 As2 O63 109.4(6) . .
O65 As2 O62 110.5(5) . .
O64 As2 O62 108.6(6) . .
O63 As2 O62 104.5(5) . .
O15 Ni1 O10 87.4(5) . .
O15 Ni1 N1 90.1(5) . .
O10 Ni1 N1 89.9(6) . .
O15 Ni1 O39 169.7(5) . .
O10 Ni1 O39 92.0(4) . .
N1 Ni1 O39 100.2(5) . .
O15 Ni1 O42 91.7(4) . .
O10 Ni1 O42 171.8(4) . .
N1 Ni1 O42 98.3(5) . .
O39 Ni1 O42 87.4(4) . .
O15 Ni1 O34 88.8(5) . .
O10 Ni1 O34 90.0(5) . .
N1 Ni1 O34 178.9(5) . .
O39 Ni1 O34 80.9(4) . .
O42 Ni1 O34 81.8(4) . .
O36 Ni2 O11 94.6(5) . .
O36 Ni2 O12 89.1(5) . .
O11 Ni2 O12 86.5(5) . .
O36 Ni2 O65 92.0(5) . .
O11 Ni2 O65 172.2(4) . .
O12 Ni2 O65 89.4(4) . .
O36 Ni2 O39 97.2(5) . .
O11 Ni2 O39 93.8(5) . .
O12 Ni2 O39 173.6(5) . .
O65 Ni2 O39 89.6(4) . .
O36 Ni2 O34 172.9(5) . .
O11 Ni2 O34 92.5(4) . .
O12 Ni2 O34 91.9(4) . .
O65 Ni2 O34 81.0(4) . .
O39 Ni2 O34 81.7(4) . .
O44 Ni3 O14 94.8(5) . .
O44 Ni3 O13 91.1(4) . .
O14 Ni3 O13 86.3(4) . .
O44 Ni3 O65 93.8(4) . .
O14 Ni3 O65 170.4(4) . .
O13 Ni3 O65 89.3(4) . .
O44 Ni3 O42 96.2(5) . .
O14 Ni3 O42 92.0(4) . .
O13 Ni3 O42 172.7(4) . .
O65 Ni3 O42 91.3(4) . .
O44 Ni3 O34 173.7(4) . .
O14 Ni3 O34 91.3(5) . .
O13 Ni3 O34 90.7(4) . .
O65 Ni3 O34 80.2(4) . .
O42 Ni3 O34 82.2(4) . .
N5 Na1 N6 95.7(10) . .
N5 Na1 O1W 92.8(10) . 1_655
N6 Na1 O1W 91.2(9) . 1_655
N5 Na1 O48 98.6(10) . 1_655
N6 Na1 O48 89.9(8) . 1_655
O1W Na1 O48 168.4(10) 1_655 1_655
N5 Na1 O46 93.9(9) . 1_655
N6 Na1 O46 170.2(11) . 1_655
O1W Na1 O46 86.6(7) 1_655 1_655
O48 Na1 O46 90.4(7) 1_655 1_655
N5 Na1 O64 168.0(10) . 1_655
N6 Na1 O64 95.3(9) . 1_655
O1W Na1 O64 91.6(8) 1_655 1_655
O48 Na1 O64 76.8(7) 1_655 1_655
O46 Na1 O64 75.2(6) 1_655 1_655
N5 Na1 C5 35.9(8) . .
N6 Na1 C5 62.0(8) . .
O1W Na1 C5 104.5(9) 1_655 .
O48 Na1 C5 86.2(8) 1_655 .
O46 Na1 C5 127.8(9) 1_655 .
O64 Na1 C5 151.9(9) 1_655 .
N5 Na1 C6 62.4(9) . .
N6 Na1 C6 33.9(7) . .
O1W Na1 C6 86.9(8) 1_655 .
O48 Na1 C6 100.3(8) 1_655 .
O46 Na1 C6 155.0(10) 1_655 .
O64 Na1 C6 129.1(9) 1_655 .
C5 Na1 C6 32.6(7) . .
N5 Na1 W17 128.6(9) . 1_655
N6 Na1 W17 92.4(7) . 1_655
O1W Na1 W17 137.8(8) 1_655 1_655
O48 Na1 W17 30.6(4) 1_655 1_655
O46 Na1 W17 83.0(5) 1_655 1_655
O64 Na1 W17 46.2(4) 1_655 1_655
C5 Na1 W17 114.2(7) . 1_655
C6 Na1 W17 117.3(7) . 1_655
N5 Na1 W16 122.8(9) . 1_655
N6 Na1 W16 141.3(9) . 1_655
O1W Na1 W16 90.5(6) 1_655 1_655
O48 Na1 W16 81.5(5) 1_655 1_655
O46 Na1 W16 29.4(4) 1_655 1_655
O64 Na1 W16 46.0(4) 1_655 1_655
C5 Na1 W16 153.0(8) . 1_655
C6 Na1 W16 174.4(8) . 1_655
W17 Na1 W16 62.0(3) 1_655 1_655
W1 O10 Ni1 146.4(6) . .
W2 O11 Ni2 146.2(6) . .
W4 O12 Ni2 147.0(7) . .
W6 O13 Ni3 148.6(7) . .
W7 O14 Ni3 146.4(6) . .
W9 O15 Ni1 148.7(7) . .
W5 O16 W3 155.0(6) . .
W6 O17 W4 122.8(6) . .
W3 O18 W2 124.5(5) . .
W1 O19 W2 122.9(5) . .
W5 O20 W6 125.4(5) . .
W1 O21 W9 145.9(6) . .
W5 O22 W4 123.8(5) . .
W3 O23 W1 124.8(6) . .
W3 O24 W8 154.9(7) . .
W4 O25 W2 146.9(6) . .
W7 O26 W6 144.0(6) . .
W8 O27 W5 152.5(7) . .
W8 O28 W7 124.2(6) . .
W9 O29 W7 121.1(5) . .
W8 O30 W9 123.0(6) . .
As1 O31 W2 124.2(6) . .
As1 O31 W1 122.3(6) . .
W2 O31 W1 92.7(4) . .
As1 O31 W3 125.2(6) . .
W2 O31 W3 91.9(4) . .
W1 O31 W3 91.0(4) . .
As1 O32 W4 123.3(5) . .
As1 O32 W6 122.1(5) . .
W4 O32 W6 92.4(4) . .
As1 O32 W5 126.6(6) . .
W4 O32 W5 91.5(4) . .
W6 O32 W5 91.5(4) . .
As1 O33 W9 121.7(5) . .
As1 O33 W7 121.8(6) . .
W9 O33 W7 93.6(4) . .
As1 O33 W8 126.4(5) . .
W9 O33 W8 92.4(4) . .
W7 O33 W8 92.1(3) . .
As1 O34 Ni2 120.3(6) . .
As1 O34 Ni3 120.4(6) . .
Ni2 O34 Ni3 97.2(5) . .
As1 O34 Ni1 120.9(6) . .
Ni2 O34 Ni1 96.3(4) . .
Ni3 O34 Ni1 95.9(4) . .
W10 O36 Ni2 136.6(7) . .
W12 O39 Ni2 134.6(6) . .
W12 O39 Ni1 121.9(6) . .
Ni2 O39 Ni1 100.5(5) . .
W14 O42 Ni3 131.7(6) . .
W14 O42 Ni1 124.8(6) . .
Ni3 O42 Ni1 99.8(4) . .
W15 O44 Ni3 139.3(6) . .
W16 O46 Na1 113.1(7) . 1_455
W17 O48 Na1 110.3(7) . 1_455
W10 O49 W12 119.3(5) . .
W11 O50 W10 119.6(5) . .
W11 O51 W12 123.4(6) . .
W12 O52 W14 150.2(6) . .
W10 O53 W17 151.8(7) . .
W11 O54 W17 145.4(7) . .
W13 O55 W11 151.5(6) . .
W13 O56 W14 123.2(6) . .
W14 O57 W15 121.2(6) . .
W13 O58 W16 148.8(6) . .
W13 O59 W15 121.5(5) . .
W15 O60 W16 151.0(7) . .
W16 O61 W17 122.7(6) . .
As2 O62 W12 123.5(6) . .
As2 O62 W10 121.1(6) . .
W12 O62 W10 92.5(4) . .
As2 O62 W11 126.4(6) . .
W12 O62 W11 93.2(4) . .
W10 O62 W11 90.8(4) . .
As2 O63 W14 124.9(6) . .
As2 O63 W13 125.4(6) . .
W14 O63 W13 93.0(4) . .
As2 O63 W15 122.3(5) . .
W14 O63 W15 90.0(4) . .
W13 O63 W15 91.3(4) . .
As2 O64 Na1 126.5(7) . 1_455
As2 O64 W17 125.7(6) . .
Na1 O64 W17 88.0(6) 1_455 .
As2 O64 W16 124.5(6) . .
Na1 O64 W16 89.3(5) 1_455 .
W17 O64 W16 91.3(4) . .
As2 O65 Ni2 121.2(6) . .
As2 O65 Ni3 119.7(6) . .
Ni2 O65 Ni3 101.6(5) . .
C1 N1 Ni1 115.1(11) . .
C1 N1 H1C 108.5 . .
Ni1 N1 H1C 108.5 . .
C1 N1 H1D 108.5 . .
Ni1 N1 H1D 108.5 . .
H1C N1 H1D 107.5 . .
C2 N2 H2C 120.0 . .
C2 N2 H2D 120.0 . .
H2C N2 H2D 120.0 . .
C3 N3 H3C 120.0 . .
C3 N3 H3D 120.0 . .
H3C N3 H3D 120.0 . .
C4 N4 H4C 120.0 . .
C4 N4 H4D 120.0 . .
H4C N4 H4D 120.0 . .
C5 N5 Na1 93.7(14) . .
C5 N5 H5C 120.0 . .
Na1 N5 H5C 52.8 . .
C5 N5 H5D 120.0 . .
Na1 N5 H5D 122.7 . .
H5C N5 H5D 120.0 . .
C6 N6 Na1 95.2(13) . .
C6 N6 H6C 120.0 . .
Na1 N6 H6C 46.0 . .
C6 N6 H6D 120.0 . .
Na1 N6 H6D 127.1 . .
H6C N6 H6D 120.0 . .
C7 N7 H7C 120.0 . .
C7 N7 H7D 120.0 . .
H7C N7 H7D 120.0 . .
C8 N8 H8C 120.0 . .
C8 N8 H8D 120.0 . .
H8C N8 H8D 120.0 . .
C9 N9 H9C 120.0 . .
C9 N9 H9D 120.0 . .
H9C N9 H9D 120.0 . .
C10 N10 H10C 120.0 . .
C10 N10 H10D 120.0 . .
H10C N10 H10D 120.0 . .
C11 N11 H11C 120.0 . .
C11 N11 H11D 120.0 . .
H11C N11 H11D 120.0 . .
C12 N12 H12C 120.0 . .
C12 N12 H12D 120.0 . .
H12C N12 H12D 120.0 . .
C13 N13 H13C 120.0 . .
C13 N13 H13D 120.0 . .
H13C N13 H13D 120.0 . .
C14 N14 H14C 120.0 . .
C14 N14 H14D 120.0 . .
H14C N14 H14D 120.0 . .
C15 N15 H15E 120.0 . .
C15 N15 H15F 120.0 . .
H15E N15 H15F 120.0 . .
C16 N16 H16C 120.0 . .
C16 N16 H16D 120.0 . .
H16C N16 H16D 120.0 . .
C17 N17 H17C 120.0 . .
C17 N17 H17D 120.0 . .
H17C N17 H17D 120.0 . .
N1 C1 C2 111.1(14) . .
N1 C1 H1A 109.4 . .
C2 C1 H1A 109.4 . .
N1 C1 H1B 109.4 . .
C2 C1 H1B 109.4 . .
H1A C1 H1B 108.0 . .
N2 C2 C1 109.0(15) . .
N2 C2 H2A 109.9 . .
C1 C2 H2A 109.9 . .
N2 C2 H2B 109.9 . .
C1 C2 H2B 109.9 . .
H2A C2 H2B 108.3 . .
N3 C3 C4 111.8(18) . .
N3 C3 H3A 109.3 . .
C4 C3 H3A 109.3 . .
N3 C3 H3B 109.3 . .
C4 C3 H3B 109.3 . .
H3A C3 H3B 107.9 . .
N4 C4 C3 113.9(19) . .
N4 C4 H4A 108.8 . .
C3 C4 H4A 108.8 . .
N4 C4 H4B 108.8 . .
C3 C4 H4B 108.8 . .
H4A C4 H4B 107.7 . .
C6 C5 N5 111(2) . .
C6 C5 Na1 75.5(14) . .
N5 C5 Na1 50.3(12) . .
C6 C5 H5A 109.5 . .
N5 C5 H5A 109.5 . .
Na1 C5 H5A 89.6 . .
C6 C5 H5B 109.5 . .
N5 C5 H5B 109.5 . .
Na1 C5 H5B 157.9 . .
H5A C5 H5B 108.1 . .
C5 C6 N6 111.5(17) . .
C5 C6 Na1 71.9(13) . .
N6 C6 Na1 50.8(10) . .
C5 C6 H6A 109.3 . .
N6 C6 H6A 109.3 . .
Na1 C6 H6A 94.6 . .
C5 C6 H6B 109.3 . .
N6 C6 H6B 109.3 . .
Na1 C6 H6B 154.9 . .
H6A C6 H6B 108.0 . .
N7 C7 C8 112.6(17) . .
N7 C7 H7A 109.1 . .
C8 C7 H7A 109.1 . .
N7 C7 H7B 109.1 . .
C8 C7 H7B 109.1 . .
H7A C7 H7B 107.8 . .
N8 C8 C7 108(2) . .
N8 C8 H8A 110.2 . .
C7 C8 H8A 110.2 . .
N8 C8 H8B 110.2 . .
C7 C8 H8B 110.2 . .
H8A C8 H8B 108.5 . .
C10 C9 N9 108(3) . .
C10 C9 H9A 110.1 . .
N9 C9 H9A 110.1 . .
C10 C9 H9B 110.1 . .
N9 C9 H9B 110.1 . .
H9A C9 H9B 108.4 . .
C9 C10 N10 113(3) . .
C9 C10 H10A 109.0 . .
N10 C10 H10A 109.0 . .
C9 C10 H10B 109.0 . .
N10 C10 H10B 109.0 . .
H10A C10 H10B 107.8 . .
N11 C11 C12 108(3) . .
N11 C11 H11A 110.2 . .
C12 C11 H11A 110.2 . .
N11 C11 H11B 110.2 . .
C12 C11 H11B 110.2 . .
H11A C11 H11B 108.5 . .
N12 C12 C11 161(4) . .
N12 C12 H12A 95.8 . .
C11 C12 H12A 95.8 . .
N12 C12 H12B 95.8 . .
C11 C12 H12B 95.8 . .
H12A C12 H12B 103.3 . .
C14 C13 N13 124(4) . .
C14 C13 H13A 106.3 . .
N13 C13 H13A 106.3 . .
C14 C13 H13B 106.3 . .
N13 C13 H13B 106.3 . .
H13A C13 H13B 106.4 . .
C13 C14 N14 116(4) . .
C13 C14 H14A 108.4 . .
N14 C14 H14A 108.4 . .
C13 C14 H14B 108.4 . .
N14 C14 H14B 108.4 . .
H14A C14 H14B 107.5 . .
C15 C15 N15 114(2) 2_565 .
C15 C15 H15A 108.7 2_565 .
N15 C15 H15A 108.7 . .
C15 C15 H15B 108.7 2_565 .
N15 C15 H15B 108.7 . .
H15A C15 H15B 107.6 . .
N16 C16 C17 123(3) . .
N16 C16 H16A 106.6 . .
C17 C16 H16A 106.6 . .
N16 C16 H16B 106.6 . .
C17 C16 H16B 106.6 . .
H16A C16 H16B 106.6 . .
N17 C17 C16 127(3) . .
N17 C17 H17A 105.6 . .
C16 C17 H17A 105.6 . .
N17 C17 H17B 105.6 . .
C16 C17 H17B 105.6 . .
H17A C17 H17B 106.1 . .

loop_
_geom_bond_atom_site_label_1
_geom_bond_atom_site_label_2
_geom_bond_distance
_geom_bond_site_symmetry_2
W1 O1 1.708(13) .
W1 O10 1.764(11) .
W1 O21 1.923(11) .
W1 O19 1.933(11) .
W1 O23 2.039(11) .
W1 O31 2.367(12) .
W2 O2 1.717(11) .
W2 O11 1.780(11) .
W2 O25 1.930(11) .
W2 O19 1.941(11) .
W2 O18 2.026(12) .
W2 O31 2.336(11) .
W3 O3 1.709(11) .
W3 O23 1.856(12) .
W3 O18 1.882(11) .
W3 O24 1.917(10) .
W3 O16 1.933(12) .
W3 O31 2.473(11) .
W4 O4 1.699(12) .
W4 O12 1.761(11) .
W4 O25 1.928(10) .
W4 O17 1.951(11) .
W4 O22 2.026(11) .
W4 O32 2.358(12) .
W5 O5 1.707(11) .
W5 O20 1.847(11) .
W5 O22 1.884(10) .
W5 O16 1.906(11) .
W5 O27 1.932(12) .
W5 O32 2.455(11) .
W6 O6 1.720(11) .
W6 O13 1.751(11) .
W6 O17 1.939(11) .
W6 O26 1.944(12) .
W6 O20 2.045(10) .
W6 O32 2.376(11) .
W7 O7 1.724(12) .
W7 O14 1.785(11) .
W7 O26 1.925(12) .
W7 O29 1.965(11) .
W7 O28 2.032(10) .
W7 O33 2.352(10) .
W8 O8 1.696(11) .
W8 O28 1.876(10) .
W8 O30 1.880(12) .
W8 O27 1.913(12) .
W8 O24 1.920(11) .
W8 O33 2.444(10) .
W9 O9 1.710(12) .
W9 O15 1.749(11) .
W9 O21 1.927(11) .
W9 O29 1.959(11) .
W9 O30 2.044(11) .
W9 O33 2.336(10) .
W10 O35 1.723(12) .
W10 O36 1.779(11) .
W10 O53 1.908(11) .
W10 O49 1.953(12) .
W10 O50 2.019(11) .
W10 O62 2.363(11) .
W11 O37 1.705(11) .
W11 O54 1.833(12) .
W11 O50 1.891(12) .
W11 O51 1.941(12) .
W11 O55 1.941(12) .
W11 O62 2.383(11) .
W12 O38 1.730(12) .
W12 O39 1.841(11) .
W12 O52 1.908(12) .
W12 O51 1.959(11) .
W12 O49 1.984(12) .
W12 O62 2.341(12) .
W13 O40 1.720(12) .
W13 O58 1.823(12) .
W13 O55 1.915(12) .
W13 O59 1.925(11) .
W13 O56 1.953(11) .
W13 O63 2.377(11) .
W14 O41 1.718(13) .
W14 O42 1.830(10) .
W14 O57 1.875(11) .
W14 O56 1.953(11) .
W14 O52 1.959(12) .
W14 O63 2.361(11) .
W15 O43 1.707(12) .
W15 O44 1.796(11) .
W15 O60 1.902(13) .
W15 O59 1.986(11) .
W15 O57 1.988(13) .
W15 O63 2.397(11) .
W16 O45 1.716(13) .
W16 O46 1.764(13) .
W16 O61 1.914(12) .
W16 O60 1.942(12) .
W16 O58 2.064(12) .
W16 O64 2.380(11) .
W16 Na1 3.309(14) 1_455
W17 O47 1.705(13) .
W17 O48 1.761(12) .
W17 O53 1.927(12) .
W17 O61 1.937(12) .
W17 O54 2.067(11) .
W17 O64 2.345(12) .
W17 Na1 3.247(16) 1_455
As1 O34 1.664(11) .
As1 O32 1.669(11) .
As1 O31 1.677(11) .
As1 O33 1.696(10) .
As2 O65 1.665(10) .
As2 O64 1.681(12) .
As2 O63 1.691(11) .
As2 O62 1.706(11) .
Ni1 O15 2.045(11) .
Ni1 O10 2.048(12) .
Ni1 N1 2.085(15) .
Ni1 O39 2.091(11) .
Ni1 O42 2.107(11) .
Ni1 O34 2.165(11) .
Ni2 O36 1.997(12) .
Ni2 O11 2.021(11) .
Ni2 O12 2.049(11) .
Ni2 O65 2.074(11) .
Ni2 O39 2.079(11) .
Ni2 O34 2.140(12) .
Ni3 O44 1.992(12) .
Ni3 O14 2.015(11) .
Ni3 O13 2.048(11) .
Ni3 O65 2.087(11) .
Ni3 O42 2.091(11) .
Ni3 O34 2.161(11) .
Na1 N5 1.99(3) .
Na1 N6 2.05(2) .
Na1 O1W 2.11(2) 1_655
Na1 O48 2.18(2) 1_655
Na1 O46 2.193(19) 1_655
Na1 O64 2.33(2) 1_655
Na1 C5 2.58(3) .
Na1 C6 2.63(3) .
Na1 W17 3.247(16) 1_655
Na1 W16 3.309(14) 1_655
O46 Na1 2.193(19) 1_455
O48 Na1 2.18(2) 1_455
O64 Na1 2.33(2) 1_455
N1 C1 1.49(2) .
N1 H1C 0.9000 .
N1 H1D 0.9000 .
N2 C2 1.48(3) .
N2 H2C 0.8600 .
N2 H2D 0.8600 .
N3 C3 1.44(3) .
N3 H3C 0.8600 .
N3 H3D 0.8600 .
N4 C4 1.45(3) .
N4 H4C 0.8600 .
N4 H4D 0.8600 .
N5 C5 1.52(3) .
N5 H5C 0.8600 .
N5 H5D 0.8600 .
N6 C6 1.47(3) .
N6 H6C 0.8600 .
N6 H6D 0.8600 .
N7 C7 1.47(2) .
N7 H7C 0.8600 .
N7 H7D 0.8600 .
N8 C8 1.40(3) .
N8 H8C 0.8600 .
N8 H8D 0.8600 .
N9 C9 1.477(10) .
N9 H9C 0.8600 .
N9 H9D 0.8600 .
N10 C10 1.472(10) .
N10 H10C 0.8600 .
N10 H10D 0.8600 .
N11 C11 1.471(10) .
N11 H11C 0.8600 .
N11 H11D 0.8600 .
N12 C12 1.485(10) .
N12 H12C 0.8600 .
N12 H12D 0.8600 .
N13 C13 1.460(10) .
N13 H13C 0.8600 .
N13 H13D 0.8600 .
N14 C14 1.456(10) .
N14 H14C 0.8600 .
N14 H14D 0.8600 .
N15 C15 1.49(2) .
N15 H15E 0.8600 .
N15 H15F 0.8600 .
N16 C16 1.458(10) .
N16 H16C 0.8600 .
N16 H16D 0.8600 .
N17 C17 1.467(10) .
N17 H17C 0.8600 .
N17 H17D 0.8600 .
C1 C2 1.51(2) .
C1 H1A 0.9700 .
C1 H1B 0.9700 .
C2 H2A 0.9700 .
C2 H2B 0.9700 .
C3 C4 1.54(3) .
C3 H3A 0.9700 .
C3 H3B 0.9700 .
C4 H4A 0.9700 .
C4 H4B 0.9700 .
C5 C6 1.46(3) .
C5 H5A 0.9700 .
C5 H5B 0.9700 .
C6 H6A 0.9700 .
C6 H6B 0.9700 .
C7 C8 1.55(3) .
C7 H7A 0.9700 .
C7 H7B 0.9700 .
C8 H8A 0.9700 .
C8 H8B 0.9700 .
C9 C10 1.34(5) .
C9 H9A 0.9700 .
C9 H9B 0.9700 .
C10 H10A 0.9700 .
C10 H10B 0.9700 .
C11 C12 1.511(10) .
C11 H11A 0.9700 .
C11 H11B 0.9700 .
C12 H12A 0.9700 .
C12 H12B 0.9700 .
C13 C14 1.45(6) .
C13 H13A 0.9700 .
C13 H13B 0.9700 .
C14 H14A 0.9700 .
C14 H14B 0.9700 .
C15 C15 1.44(4) 2_565
C15 H15A 0.9700 .
C15 H15B 0.9700 .
C16 C17 1.495(10) .
C16 H16A 0.9700 .
C16 H16B 0.9700 .
C17 H17A 0.9700 .
C17 H17B 0.9700 .
O1W Na1 2.11(2) 1_455
